data_7128203
loop_
_publ_author_name
'Li, Yibao'
'Du, Ye'
'Huang, Chao-Ran'
'Peng, Hang'
'Zeng, Yu-Ling'
'Liu, Jun-Chao'
'Liao, Wei-Qiang'

_publ_section_title
;
 Homochiral anionic modification toward the chemical design of organic
 enantiomeric ferroelectrics.
;
_journal_issue 42
_journal_name_full 'Chemical communications (Cambridge, England)'
_journal_page_first 5171
_journal_page_last 5174
_journal_paper_doi 10.1039/d1cc01675j
_journal_volume 57
_journal_year 2021
_chemical_formula_moiety 'C10 H15 O4 S, C7 H14 N'
_chemical_formula_sum 'C17 H29 N O4 S'
_chemical_formula_weight 343.47
_space_group_crystal_system monoclinic
_space_group_IT_number 14
_space_group_name_Hall '-P 2ybc'
_space_group_name_H-M_alt 'P 1 21/c 1'
_atom_sites_solution_hydrogens difmap
_audit_creation_method SHELXL-2014/7
_audit_update_record
;
2021-03-23 deposited with the CCDC.	2021-04-19 downloaded from the CCDC.
;
_cell_angle_alpha 90
_cell_angle_beta 109.918(2)
_cell_angle_gamma 90
_cell_formula_units_Z 4
_cell_length_a 18.6138(3)
_cell_length_b 7.39530(10)
_cell_length_c 14.0162(2)
_cell_measurement_reflns_used 6082
_cell_measurement_temperature 298(2)
_cell_measurement_theta_max 75.9680
_cell_measurement_theta_min 2.5400
_cell_volume 1813.98(5)
_computing_structure_refinement 'SHELXL-2014/7 (Sheldrick, 2014)'
_diffrn_ambient_temperature 293(2)
_diffrn_measured_fraction_theta_full 0.997
_diffrn_measured_fraction_theta_max 0.940
_diffrn_measurement_device_type 'XtaLAB Synergy R, DW system, HyPix'
_diffrn_measurement_method 'four-circle diffractometer'
_diffrn_radiation_type CuK\a
_diffrn_radiation_wavelength 1.54178
_diffrn_reflns_av_R_equivalents 0.0240
_diffrn_reflns_av_unetI/netI 0.0252
_diffrn_reflns_Laue_measured_fraction_full 0.997
_diffrn_reflns_Laue_measured_fraction_max 0.940
_diffrn_reflns_limit_h_max 23
_diffrn_reflns_limit_h_min -23
_diffrn_reflns_limit_k_max 3
_diffrn_reflns_limit_k_min -9
_diffrn_reflns_limit_l_max 17
_diffrn_reflns_limit_l_min -17
_diffrn_reflns_number 10791
_diffrn_reflns_point_group_measured_fraction_full 0.997
_diffrn_reflns_point_group_measured_fraction_max 0.940
_diffrn_reflns_theta_full 67.679
_diffrn_reflns_theta_max 76.206
_diffrn_reflns_theta_min 2.525
_diffrn_source 'Rotating-anode X-ray tube'
_exptl_absorpt_coefficient_mu 1.743
_exptl_absorpt_correction_T_max 0.840
_exptl_absorpt_correction_T_min 0.826
_exptl_absorpt_correction_type multi-scan
_exptl_absorpt_process_details 'CrysAlisPro 1.171.39.46 (Rigaku OD, 2018)'
_exptl_crystal_colour colourless
_exptl_crystal_density_diffrn 1.258
_exptl_crystal_description block
_exptl_crystal_F_000 744
_exptl_crystal_size_max 0.110
_exptl_crystal_size_mid 0.100
_exptl_crystal_size_min 0.100
_refine_diff_density_max 1.377
_refine_diff_density_min -0.623
_refine_diff_density_rms 0.091
_refine_ls_extinction_method none
_refine_ls_goodness_of_fit_ref 1.004
_refine_ls_hydrogen_treatment constr
_refine_ls_matrix_type full
_refine_ls_number_parameters 214
_refine_ls_number_reflns 3794
_refine_ls_number_restraints 71
_refine_ls_restrained_S_all 1.093
_refine_ls_R_factor_all 0.1200
_refine_ls_R_factor_gt 0.1097
_refine_ls_shift/su_max 0.000
_refine_ls_shift/su_mean 0.000
_refine_ls_structure_factor_coef Fsqd
_refine_ls_weighting_details 'w=1/[\s^2^(Fo^2^)+(0.2000P)^2^+3.2000P] where P=(Fo^2^+2Fc^2^)/3'
_refine_ls_weighting_scheme calc
_refine_ls_wR_factor_gt 0.3184
_refine_ls_wR_factor_ref 0.3322
_reflns_Friedel_coverage 0.000
_reflns_number_gt 3009
_reflns_number_total 3794
_reflns_threshold_expression 'I > 2\s(I)'
_cod_data_source_file d1cc01675j2.cif
_cod_data_source_block DL_1
_cod_depositor_comments 'Adding full bibliography for 7128202--7128205.cif.'
_cod_original_sg_symbol_H-M 'P 21/c'
_cod_database_code 7128203
_shelx_shelxl_version_number 2014/7
_shelx_space_group_comment
;
The symmetry employed for this shelxl refinement is uniquely defined
by the following loop, which should always be used as a source of
symmetry information in preference to the above space-group names.
They are only intended as comments.
;
_shelx_estimated_absorpt_t_min 0.831
_shelx_estimated_absorpt_t_max 0.845

loop_
_space_group_symop_operation_xyz
'x, y, z'
'-x, y+1/2, -z+1/2'
'-x, -y, -z'
'x, -y-1/2, z-1/2'

loop_
_atom_site_label
_atom_site_type_symbol
_atom_site_fract_x
_atom_site_fract_y
_atom_site_fract_z
_atom_site_U_iso_or_equiv
_atom_site_adp_type
_atom_site_occupancy
_atom_site_site_symmetry_order
_atom_site_calc_flag
_atom_site_refinement_flags_posn
_atom_site_refinement_flags_adp
_atom_site_refinement_flags_occupancy
_atom_site_disorder_assembly
_atom_site_disorder_group
S1 S 0.82252(6) 0.73444(15) 0.84589(8) 0.0582(4) Uani 1 1 d . . . . .
O1 O 0.88239(18) 0.5984(5) 0.8606(3) 0.0725(10) Uani 1 1 d . . . . .
O2 O 0.8419(2) 0.9091(6) 0.8178(3) 0.0899(13) Uani 1 1 d . . . . .
O3 O 0.7982(3) 0.7384(5) 0.9334(3) 0.0793(11) Uani 1 1 d . . . . .
O4 O 0.6284(4) 0.4822(8) 0.5849(5) 0.142(2) Uani 1 1 d . U . . .
C8 C 0.7445(3) 0.6466(7) 0.7436(4) 0.0643(12) Uani 1 1 d . . . . .
H8A H 0.7604 0.6457 0.6845 0.077 Uiso 1 1 d R U . . .
H8B H 0.7386 0.5212 0.7599 0.077 Uiso 1 1 d R U . . .
C9 C 0.5417(4) 0.7303(10) 0.5763(7) 0.118(3) Uani 1 1 d . . . . .
H9A H 0.4991 0.6617 0.5822 0.142 Uiso 1 1 d R U . . .
H9B H 0.5302 0.7676 0.5063 0.142 Uiso 1 1 d R U . . .
C10 C 0.6139(4) 0.6266(9) 0.6135(5) 0.0948(18) Uani 1 1 d . U . . .
C11 C 0.6670(4) 0.7290(9) 0.7107(5) 0.098(2) Uani 1 1 d D U . . .
C12 C 0.6661(5) 1.0404(11) 0.7821(6) 0.122(3) Uani 1 1 d . . . . .
H12A H 0.6449 1.0208 0.8347 0.183 Uiso 1 1 d R U . . .
H12B H 0.7207 1.0288 0.8097 0.183 Uiso 1 1 d R U . . .
H12C H 0.6530 1.1596 0.7545 0.183 Uiso 1 1 d R U . . .
C13 C 0.5574(4) 0.8897(11) 0.6501(7) 0.119(2) Uani 1 1 d D U . . .
H13A H 0.5304 1.0008 0.6270 0.143 Uiso 1 1 d DR U . . .
C16 C 0.6363(4) 0.9023(12) 0.6985(7) 0.118(2) Uani 1 1 d D U . . .
N1 N 0.88718(18) 0.1313(5) 0.5159(2) 0.0507(8) Uani 1 1 d . . . . .
H101 H 0.8839 0.0371 0.4654 0.061 Uiso 1 1 d R U . . .
C1 C 0.8095(3) 0.2077(8) 0.4970(4) 0.0695(13) Uani 1 1 d . . . . .
H1A H 0.7745 0.1125 0.5000 0.083 Uiso 1 1 d R U . . .
H1B H 0.7908 0.2611 0.4298 0.083 Uiso 1 1 d R U . . .
C2 C 0.9432(3) 0.4254(7) 0.5795(4) 0.0648(12) Uani 1 1 d . . . . .
H2A H 0.9240 0.5375 0.5440 0.078 Uiso 1 1 d R U . . .
H2B H 0.9960 0.4440 0.6218 0.078 Uiso 1 1 d R U . . .
C3 C 0.9386(3) 0.2780(7) 0.5046(4) 0.0652(12) Uani 1 1 d . . . . .
H3A H 0.9892 0.2298 0.5153 0.078 Uiso 1 1 d R U . . .
H3B H 0.9188 0.3267 0.4363 0.078 Uiso 1 1 d R U . . .
C4 C 0.8964(3) 0.3744(6) 0.6450(4) 0.0637(11) Uani 1 1 d . . . . .
H4 H 0.9001 0.4695 0.6952 0.076 Uiso 1 1 d R U . . .
C5 C 0.9197(3) 0.0493(7) 0.6190(4) 0.0700(13) Uani 1 1 d . . . . .
H5A H 0.9690 -0.0046 0.6274 0.084 Uiso 1 1 d R U . . .
H5B H 0.8859 -0.0448 0.6271 0.084 Uiso 1 1 d R U . . .
C6 C 0.9285(4) 0.1979(8) 0.6978(4) 0.0793(15) Uani 1 1 d . . . . .
H6A H 0.9011 0.1640 0.7429 0.095 Uiso 1 1 d R U . . .
H6B H 0.9820 0.2125 0.7381 0.095 Uiso 1 1 d R U . . .
C7 C 0.8134(3) 0.3507(8) 0.5760(5) 0.0755(14) Uani 1 1 d . . . . .
H7A H 0.7824 0.3139 0.6160 0.091 Uiso 1 1 d R U . . .
H7B H 0.7935 0.4643 0.5430 0.091 Uiso 1 1 d R U . . .
C15 C 0.6167(8) 0.6602(19) 0.7809(12) 0.138(4) Uani 0.5 1 d D . P . .
H15A H 0.6480 0.6619 0.8513 0.166 Uiso 0.5 1 d R U P . .
H15B H 0.5979 0.5396 0.7629 0.166 Uiso 0.5 1 d R U P . .
C15' C 0.6278(7) 0.698(2) 0.7992(10) 0.138(4) Uani 0.5 1 d D . P . .
H15C H 0.6597 0.7493 0.8622 0.166 Uiso 0.5 1 d R U P . .
H15D H 0.6214 0.5711 0.8091 0.166 Uiso 0.5 1 d R U P . .
C17 C 0.5523(7) 0.7926(17) 0.7607(10) 0.158(4) Uani 1 1 d D U . . .
H17A H 0.5073 0.7195 0.7468 0.190 Uiso 1 1 d R U . . .
H17B H 0.5525 0.8824 0.8102 0.190 Uiso 1 1 d R U . . .
C14 C 0.6725(9) 0.950(3) 0.6028(14) 0.109(3) Uani 0.5 1 d D U P . .
H14A H 0.7238 0.9052 0.6196 0.164 Uiso 0.5 1 d R U P . .
H14B H 0.6409 0.8969 0.5399 0.164 Uiso 0.5 1 d R U P . .
H14C H 0.6724 1.0788 0.5961 0.164 Uiso 0.5 1 d R U P . .
C14' C 0.6440(9) 0.989(3) 0.5848(13) 0.109(3) Uani 0.5 1 d D U P . .
H14D H 0.5969 1.0483 0.5475 0.164 Uiso 0.5 1 d DR U P . .
H14E H 0.6851 1.0753 0.6007 0.164 Uiso 0.5 1 d R U P . .
H14F H 0.6536 0.8935 0.5445 0.164 Uiso 0.5 1 d R U P . .

loop_
_atom_site_aniso_label
_atom_site_aniso_U_11
_atom_site_aniso_U_22
_atom_site_aniso_U_33
_atom_site_aniso_U_23
_atom_site_aniso_U_13
_atom_site_aniso_U_12
S1 0.0533(7) 0.0587(7) 0.0561(7) 0.0043(4) 0.0102(5) -0.0026(4)
O1 0.0520(17) 0.094(3) 0.0676(19) 0.0141(18) 0.0157(14) 0.0120(16)
O2 0.076(2) 0.078(3) 0.097(3) 0.021(2) 0.007(2) -0.0211(19)
O3 0.095(3) 0.085(3) 0.059(2) -0.0008(16) 0.0263(19) 0.0073(19)
O4 0.126(4) 0.104(3) 0.155(4) -0.046(3) -0.006(3) 0.009(3)
C8 0.056(2) 0.062(3) 0.067(3) -0.006(2) 0.010(2) 0.005(2)
C9 0.079(4) 0.094(5) 0.137(7) -0.018(4) -0.022(4) 0.006(3)
C10 0.090(3) 0.076(3) 0.102(3) -0.018(3) 0.011(2) 0.003(2)
C11 0.071(3) 0.075(4) 0.118(5) -0.016(3) -0.008(3) 0.017(3)
C12 0.110(5) 0.104(5) 0.128(6) -0.053(5) 0.009(5) 0.015(4)
C13 0.084(4) 0.097(4) 0.141(5) -0.009(4) -0.005(4) 0.031(3)
C16 0.101(3) 0.108(4) 0.128(4) -0.022(3) 0.018(3) 0.015(3)
N1 0.0476(17) 0.0543(19) 0.0484(17) -0.0019(14) 0.0141(13) 0.0011(14)
C1 0.048(2) 0.079(3) 0.079(3) -0.008(3) 0.018(2) -0.001(2)
C2 0.064(3) 0.060(3) 0.071(3) 0.006(2) 0.024(2) -0.010(2)
C3 0.063(3) 0.079(3) 0.060(3) 0.000(2) 0.029(2) -0.015(2)
C4 0.080(3) 0.054(2) 0.063(3) -0.011(2) 0.032(2) -0.008(2)
C5 0.089(3) 0.056(3) 0.062(3) 0.014(2) 0.021(2) 0.004(2)
C6 0.111(4) 0.080(3) 0.046(2) 0.008(2) 0.026(3) -0.011(3)
C7 0.066(3) 0.066(3) 0.105(4) -0.012(3) 0.044(3) 0.000(2)
C15 0.120(8) 0.154(10) 0.141(9) 0.047(8) 0.044(7) -0.021(8)
C15' 0.120(8) 0.154(10) 0.141(9) 0.047(8) 0.044(7) -0.021(8)
C17 0.149(7) 0.170(7) 0.168(7) 0.012(6) 0.071(6) -0.010(6)
C14 0.116(4) 0.112(4) 0.104(4) 0.003(3) 0.044(3) -0.012(3)
C14' 0.116(4) 0.112(4) 0.104(4) 0.003(3) 0.044(3) -0.012(3)

loop_
_atom_type_symbol
_atom_type_description
_atom_type_scat_dispersion_real
_atom_type_scat_dispersion_imag
_atom_type_scat_source
C C 0.0181 0.0091 'International Tables Vol C Tables 4.2.6.8 and 6.1.1.4'
H H 0.0000 0.0000 'International Tables Vol C Tables 4.2.6.8 and 6.1.1.4'
N N 0.0311 0.0180 'International Tables Vol C Tables 4.2.6.8 and 6.1.1.4'
O O 0.0492 0.0322 'International Tables Vol C Tables 4.2.6.8 and 6.1.1.4'
S S 0.3331 0.5567 'International Tables Vol C Tables 4.2.6.8 and 6.1.1.4'

loop_
_geom_angle_atom_site_label_1
_geom_angle_atom_site_label_2
_geom_angle_atom_site_label_3
_geom_angle
_geom_angle_site_symmetry_1
_geom_angle_site_symmetry_3
_geom_angle_publ_flag
O2 S1 O3 113.4(3) . . ?
O2 S1 O1 114.1(2) . . ?
O3 S1 O1 109.8(2) . . ?
O2 S1 C8 108.7(2) . . ?
O3 S1 C8 106.6(2) . . ?
O1 S1 C8 103.6(2) . . ?
C11 C8 S1 122.6(4) . . ?
C10 C9 C13 102.8(5) . . ?
O4 C10 C9 128.6(7) . . ?
O4 C10 C11 124.6(6) . . ?
C9 C10 C11 106.4(5) . . ?
C16 C11 C8 136.9(6) . . ?
C16 C11 C10 103.0(5) . . ?
C8 C11 C10 109.1(5) . . ?
C16 C11 C15 93.7(7) . . ?
C8 C11 C15 112.1(7) . . ?
C10 C11 C15 92.9(8) . . ?
C16 C11 C15' 87.4(7) . . ?
C8 C11 C15' 109.8(6) . . ?
C10 C11 C15' 105.9(8) . . ?
C15 C11 C15' 13.4(7) . . ?
C16 C13 C9 107.8(7) . . ?
C16 C13 C17 87.8(7) . . ?
C9 C13 C17 103.2(8) . . ?
C11 C16 C13 108.6(7) . . ?
C11 C16 C12 120.0(7) . . ?
C13 C16 C12 118.0(7) . . ?
C11 C16 C14 91.7(8) . . ?
C13 C16 C14 105.1(9) . . ?
C12 C16 C14 109.1(10) . . ?
C11 C16 C14' 106.9(8) . . ?
C13 C16 C14' 89.0(8) . . ?
C12 C16 C14' 109.3(10) . . ?
C14 C16 C14' 19.1(6) . . ?
C1 N1 C3 108.9(4) . . ?
C1 N1 C5 112.0(4) . . ?
C3 N1 C5 109.6(4) . . ?
N1 C1 C7 109.4(4) . . ?
C3 C2 C4 109.8(4) . . ?
N1 C3 C2 109.9(4) . . ?
C2 C4 C6 107.3(4) . . ?
C2 C4 C7 108.1(4) . . ?
C6 C4 C7 110.8(4) . . ?
N1 C5 C6 108.5(4) . . ?
C4 C6 C5 109.8(4) . . ?
C1 C7 C4 109.3(4) . . ?
C17 C15 C11 105.4(9) . . ?
C17 C15' C11 105.3(9) . . ?
C15' C17 C15 14.8(8) . . ?
C15' C17 C13 100.7(8) . . ?
C15 C17 C13 99.0(8) . . ?
C14' C14 C16 84(3) . . ?
C14 C14' C16 77(3) . . ?

loop_
_geom_bond_atom_site_label_1
_geom_bond_atom_site_label_2
_geom_bond_distance
_geom_bond_site_symmetry_2
_geom_bond_publ_flag
S1 O2 1.432(4) . ?
S1 O3 1.446(4) . ?
S1 O1 1.463(4) . ?
S1 C8 1.780(5) . ?
O4 C10 1.204(8) . ?
C8 C11 1.488(7) . ?
C9 C10 1.478(10) . ?
C9 C13 1.530(11) . ?
C10 C11 1.578(9) . ?
C11 C16 1.390(10) . ?
C11 C15 1.653(10) . ?
C11 C15' 1.654(10) . ?
C12 C16 1.510(10) . ?
C13 C16 1.396(7) . ?
C13 C17 1.739(15) . ?
C16 C14 1.73(2) . ?
C16 C14' 1.769(19) . ?
N1 C1 1.490(6) . ?
N1 C3 1.491(6) . ?
N1 C5 1.492(6) . ?
C1 C7 1.515(8) . ?
C2 C3 1.495(7) . ?
C2 C4 1.514(6) . ?
C4 C6 1.519(8) . ?
C4 C7 1.527(8) . ?
C5 C6 1.527(8) . ?
C15 C17 1.498(10) . ?
C15' C17 1.497(10) . ?
C14 C14' 0.582(17) . ?

loop_
_geom_torsion_atom_site_label_1
_geom_torsion_atom_site_label_2
_geom_torsion_atom_site_label_3
_geom_torsion_atom_site_label_4
_geom_torsion
_geom_torsion_site_symmetry_1
_geom_torsion_site_symmetry_2
_geom_torsion_site_symmetry_3
_geom_torsion_site_symmetry_4
_geom_torsion_publ_flag
O2 S1 C8 C11 -66.5(6) . . . . ?
O3 S1 C8 C11 56.0(6) . . . . ?
O1 S1 C8 C11 171.8(5) . . . . ?
C13 C9 C10 O4 174.4(9) . . . . ?
C13 C9 C10 C11 2.1(9) . . . . ?
S1 C8 C11 C16 39.7(12) . . . . ?
S1 C8 C11 C10 175.7(5) . . . . ?
S1 C8 C11 C15 -82.8(9) . . . . ?
S1 C8 C11 C15' -68.6(9) . . . . ?
O4 C10 C11 C16 166.1(9) . . . . ?
C9 C10 C11 C16 -21.2(9) . . . . ?
O4 C10 C11 C8 15.3(11) . . . . ?
C9 C10 C11 C8 -172.1(6) . . . . ?
O4 C10 C11 C15 -99.4(10) . . . . ?
C9 C10 C11 C15 73.3(8) . . . . ?
O4 C10 C11 C15' -102.9(10) . . . . ?
C9 C10 C11 C15' 69.7(9) . . . . ?
C10 C9 C13 C16 17.9(11) . . . . ?
C10 C9 C13 C17 -74.1(8) . . . . ?
C8 C11 C16 C13 171.3(8) . . . . ?
C10 C11 C16 C13 33.6(9) . . . . ?
C15 C11 C16 C13 -60.3(10) . . . . ?
C15' C11 C16 C13 -72.1(9) . . . . ?
C8 C11 C16 C12 -48.7(15) . . . . ?
C10 C11 C16 C12 173.7(8) . . . . ?
C15 C11 C16 C12 79.8(11) . . . . ?
C15' C11 C16 C12 68.0(10) . . . . ?
C8 C11 C16 C14 64.7(12) . . . . ?
C10 C11 C16 C14 -73.0(8) . . . . ?
C15 C11 C16 C14 -166.9(9) . . . . ?
C15' C11 C16 C14 -178.7(9) . . . . ?
C8 C11 C16 C14' 76.5(11) . . . . ?
C10 C11 C16 C14' -61.2(9) . . . . ?
C15 C11 C16 C14' -155.0(9) . . . . ?
C15' C11 C16 C14' -166.9(9) . . . . ?
C9 C13 C16 C11 -33.9(11) . . . . ?
C17 C13 C16 C11 69.3(8) . . . . ?
C9 C13 C16 C12 -174.9(9) . . . . ?
C17 C13 C16 C12 -71.7(10) . . . . ?
C9 C13 C16 C14 63.2(11) . . . . ?
C17 C13 C16 C14 166.4(9) . . . . ?
C9 C13 C16 C14' 73.6(10) . . . . ?
C17 C13 C16 C14' 176.9(8) . . . . ?
C3 N1 C1 C7 -62.5(5) . . . . ?
C5 N1 C1 C7 58.9(6) . . . . ?
C1 N1 C3 C2 60.1(5) . . . . ?
C5 N1 C3 C2 -62.7(5) . . . . ?
C4 C2 C3 N1 2.1(6) . . . . ?
C3 C2 C4 C6 58.8(5) . . . . ?
C3 C2 C4 C7 -60.8(5) . . . . ?
C1 N1 C5 C6 -62.6(6) . . . . ?
C3 N1 C5 C6 58.4(5) . . . . ?
C2 C4 C6 C5 -62.2(6) . . . . ?
C7 C4 C6 C5 55.6(6) . . . . ?
N1 C5 C6 C4 3.9(6) . . . . ?
N1 C1 C7 C4 2.7(6) . . . . ?
C2 C4 C7 C1 57.8(6) . . . . ?
C6 C4 C7 C1 -59.5(6) . . . . ?
C16 C11 C15 C17 18.5(12) . . . . ?
C8 C11 C15 C17 163.3(9) . . . . ?
C10 C11 C15 C17 -84.7(11) . . . . ?
C15' C11 C15 C17 80(2) . . . . ?
C16 C11 C15' C17 37.9(11) . . . . ?
C8 C11 C15' C17 177.4(9) . . . . ?
C10 C11 C15' C17 -64.9(12) . . . . ?
C15 C11 C15' C17 -80(2) . . . . ?
C11 C15' C17 C15 81(2) . . . . ?
C11 C15' C17 C13 -4.0(13) . . . . ?
C11 C15 C17 C15' -81(2) . . . . ?
C11 C15 C17 C13 16.7(12) . . . . ?
C16 C13 C17 C15' -31.2(11) . . . . ?
C9 C13 C17 C15' 76.6(11) . . . . ?
C16 C13 C17 C15 -46.1(10) . . . . ?
C9 C13 C17 C15 61.7(10) . . . . ?
C11 C16 C14 C14' 143(3) . . . . ?
C13 C16 C14 C14' 33(4) . . . . ?
C12 C16 C14 C14' -94(4) . . . . ?
C11 C16 C14' C14 -39(4) . . . . ?
C13 C16 C14' C14 -148(4) . . . . ?
C12 C16 C14' C14 93(4) . . . . ?
